data_2106556
loop_
_publ_author_name
'Mark, W.'
'Hansson, M.'

_publ_section_title
;
 The crystal structure of Hf18 O10 (O H)26 (S O4)13 (H2 O)33
;
_journal_name_full 'Acta Crystallographica B (24,1968-38,1982)'
_journal_page_first 1101
_journal_page_last 1108
_journal_volume 31
_journal_year 1975
_chemical_formula_sum 'H92 Hf18 O121 S13'
_chemical_name_systematic 'Hf18 O10 (O H)26 (S O4)13 (H2 O)33'
_space_group_IT_number 176
_symmetry_space_group_name_Hall '-P 6c'
_symmetry_space_group_name_H-M 'P 63/m'
_cell_angle_alpha 90
_cell_angle_beta 90
_cell_angle_gamma 120
_cell_formula_units_Z 6
_cell_length_a 34.09
_cell_length_b 34.09
_cell_length_c 17.664
_cell_volume 17777.623
_citation_journal_id_ASTM ACBCAR
_cod_data_source_file Mark_ACBCAR_1975_1953.cif
_cod_data_source_block H92Hf18O121S13
_cod_original_cell_volume 17777.62
_cod_database_code 2106556

loop_
_symmetry_equiv_pos_as_xyz
x,y,z
x-y,x,z+1/2
-y,x-y,z
-x,-y,z+1/2
-x+y,-x,z
y,-x+y,z+1/2
-x,-y,-z
-x+y,-x,-z-1/2
y,-x+y,-z
x,y,-z-1/2
x-y,x,-z
-y,x-y,-z-1/2

loop_
_atom_site_label
_atom_site_type_symbol
_atom_site_fract_x
_atom_site_fract_y
_atom_site_fract_z
_atom_site_occupancy
_atom_site_U_iso_or_equiv
S6 S+6 0.2342 0.5211 0.25 1 0.0
Hf1 Hf+4 0.08517 0.40546 0.35046 1 0.0
O67 O-2 0.0678 0.3338 0.5562 1 0.0
Hf8 Hf+4 0.19246 0.34126 0.50845 1 0.0
S9 S+6 0.0972 0.1569 0.39 0.5 0.0
O26 O-2 0.2279 0.327 0.6033 1 0.0
O40 O-2 0.1292 0.3311 0.4663 1 0.0
O14 O-2 -0.0436 0.2917 0.25 1 0.0
O59 O-2 -0.1007 0.2936 0.1788 1 0.0
S2 S+6 -0.0223 0.4554 0.4059 1 0.0
O15 O-2 0.2163 0.5538 0.25 1 0.0
O7 O-2 0.1487 0.2169 0.25 1 0.0
O1 O-2 0.1484 0.3498 0.25 1 0.0
O8 O-2 0.0723 0.2791 0.25 1 0.0
O33 O-2 -0.0186 0.4253 0.4643 1 0.0
O31 O-2 0.2173 0.227 0.3486 1 0.0
Hf4 Hf+4 0.18144 0.42117 0.25 1 0.0
O29 O-2 0.0828 0.5756 0.3459 1 0.0
O39 O-2 0.1812 0.6205 0.4983 1 0.0
O28 O-2 0.0495 0.441 0.3282 1 0.0
O20 O-2 0.0992 0.413 0.4671 1 0.0
O58 O-2 0.2386 0.6159 0.3961 1 0.0
O5 O-2 0.0457 0.5011 0.25 1 0.0
O65 O-2 0.1607 0.2761 0.75 1 0.0
O35 O-2 0.1579 0.5729 0.3748 1 0.0
O56 O-2 0.0939 0.4564 0.6048 1 0.0
O30 O-2 0.1195 0.2596 0.3314 1 0.0
Hf11 Hf+4 0.23089 0.45797 0.55553 1 0.0
O12 O-2 0.2833 0.5479 0.25 1 0.0
O16 O-2 0.3129 0.4688 0.25 1 0.0
O25 O-2 0.1855 0.3327 0.3814 1 0.0
S4 S+6 -0.0782 0.309 0.25 1 0.0
O66 O-2 0.0086 0.4647 0.75 1 0.0
O57 O-2 0.2677 0.5302 0.5941 1 0.0
O13 O-2 0.1902 0.3943 0.75 1 0.0
O63 O-2 0.0919 0.1168 0.3902 0.5 0.0
O52 O-2 -0.0341 0.433 0.3277 1 0.0
Hf3 Hf+4 0.18162 0.26398 0.35432 1 0.0
O34 O-2 0.2574 0.3132 0.3776 1 0.0
Hf2 Hf+4 0.11547 0.31801 0.34904 1 0.0
S5 S+6 0.2132 0.4489 0.75 1 0.0
O3 O-2 0.1223 0.4273 0.25 1 0.0
O23 O-2 0.094 0.5005 0.4726 1 0.0
S1 S+6 0.2845 0.3408 0.4392 1 0.0
O48 O-2 0.1695 0.4539 0.5922 1 0.0
Hf5 Hf+4 0.07879 0.21755 0.25 1 0.0
O4 O-2 0.1249 0.5231 0.25 1 0.0
O45 O-2 0.0225 0.4992 0.4056 1 0.0
O37 O-2 0.154 0.4002 0.3602 1 0.0
O55 O-2 0.1992 0.3875 0.5971 1 0.0
O62 O-2 0.0606 0.1529 0.4749 0.5 0.0
O71 O-2 0.1091 0.6374 0.485 1 0.0
O51 O-2 0.2186 0.4897 0.3206 1 0.0
O2 O-2 0.0359 0.3766 0.25 1 0.0
O42 O-2 0.2649 0.3671 0.4718 1 0.0
Hf7 Hf+4 0.14315 0.48318 0.50835 1 0.0
O68 O-2 0.061 0.224 0.5521 1 0.0
Hf6 Hf+4 0.02433 0.30629 0.25 1 0.0
O11 O-2 0.2793 0.3834 0.25 1 0.0
O36 O-2 0.0214 0.1997 0.3254 1 0.0
O18 O-2 0.143 0.1989 0.4084 1 0.0
O64 O-2 0.3471 0.3685 0.25 1 0.0
O32 O-2 0.0654 0.16 0.3214 1 0.0
S3 S+6 0.0087 0.2267 0.3755 1 0.0
O43 O-2 0.228 0.4126 0.4632 1 0.0
O53 O-2 0.2916 0.4977 0.4628 1 0.0
O61 O-2 0.1927 0.5524 0.4813 1 0.0
O47 O-2 0.2921 0.4535 0.5916 1 0.0
Hf9 Hf+4 0.00774 0.42024 0.25 1 0.0
O9 O-2 0.209 0.2969 0.25 1 0.0
O27 O-2 -0.0112 0.2481 0.3288 1 0.0
O44 O-2 0.0133 0.3682 0.4117 1 0.0
O17 O-2 0.0543 0.2631 0.4122 1 0.0
O10 O-2 -0.0554 0.3562 0.25 1 0.0
O41 O-2 0.1793 0.2727 0.4697 1 0.0
O21 O-2 0.2904 0.3134 0.4977 1 0.0
O19 O-2 0.064 0.3354 0.3375 1 0.0
O54 O-2 0.3285 0.3751 0.4059 1 0.0
O46 O-2 0.1403 0.2952 0.5965 1 0.0
S7 S+6 0.1943 0.5925 0.4373 1 0.0
O49 O-2 -0.0559 0.4683 0.4212 1 0.0
O69 O-2 -0.0033 0.4217 0.6065 1 0.0
Hf10 Hf+4 0.09025 0.51315 0.35448 1 0.0
O50 O-2 0.1373 0.4835 0.3877 1 0.0
O22 O-2 0.2013 0.4798 0.4682 1 0.0
O24 O-2 -0.0196 0.2002 0.4328 1 0.0
O60 O-2 0.2349 0.4639 0.6688 1 0.0
O70 O-2 0.2983 0.5961 0.4779 1 0.0
O38 O-2 0.2372 0.4214 0.3192 1 0.0
O6 O-2 0.1777 0.4606 0.75 1 0.0
S8 S+6 0.2702 0.4246 0.25 1 0.0
